data_4501627
loop_
_publ_author_name
'Chandrasekhar, Vadapalli'
'Singh, Puja'

_publ_section_title
;
 In Situ Generated Hydrated Diorganotin Cations as Synthons for
 Hydrogen-Bonded and Coordination-Driven 1D-, 2D-, and 3D-Assemblies
;
_journal_issue 7
_journal_name_full 'Crystal Growth &amp; Design'
_journal_page_first 3077
_journal_paper_doi 10.1021/cg100179q
_journal_volume 10
_journal_year 2010
_chemical_formula_sum 'C26 H44 O8 S2 Sn2'
_chemical_formula_weight 786.11
_chemical_name_common 'organotin sulfonate'
_chemical_name_systematic
; 
 ? 
;
_space_group_IT_number 15
_symmetry_cell_setting monoclinic
_symmetry_space_group_name_Hall '-I 2ya'
_symmetry_space_group_name_H-M 'I 1 2/a 1'
_atom_sites_solution_hydrogens geom
_atom_sites_solution_primary direct
_atom_sites_solution_secondary difmap
_audit_creation_method SHELXL-97
_cell_angle_alpha 90.00
_cell_angle_beta 93.501(6)
_cell_angle_gamma 90.00
_cell_formula_units_Z 4
_cell_length_a 12.482(4)
_cell_length_b 11.464(4)
_cell_length_c 23.561(8)
_cell_measurement_reflns_used 2324
_cell_measurement_temperature 273(2)
_cell_measurement_theta_max 24.15
_cell_measurement_theta_min 2.41
_cell_volume 3365(2)
_computing_cell_refinement 'Bruker SMART'
_computing_data_collection 'Bruker SMART'
_computing_data_reduction 'Bruker SAINT'
_computing_molecular_graphics 'Bruker SHELXTL'
_computing_publication_material 'Bruker SHELXTL'
_computing_structure_refinement 'Bruker SHELXTL'
_computing_structure_solution 'Bruker SHELXTL'
_diffrn_ambient_temperature 273(2)
_diffrn_measured_fraction_theta_full 0.994
_diffrn_measured_fraction_theta_max 0.994
_diffrn_measurement_device_type 'CCD area detector'
_diffrn_measurement_method 'phi and omega scans'
_diffrn_radiation_monochromator graphite
_diffrn_radiation_source 'sealed tube'
_diffrn_radiation_type MoK\a
_diffrn_radiation_wavelength 0.71073
_diffrn_reflns_av_R_equivalents 0.0407
_diffrn_reflns_av_sigmaI/netI 0.0569
_diffrn_reflns_limit_h_max 15
_diffrn_reflns_limit_h_min -15
_diffrn_reflns_limit_k_max 14
_diffrn_reflns_limit_k_min -13
_diffrn_reflns_limit_l_max 23
_diffrn_reflns_limit_l_min -29
_diffrn_reflns_number 9089
_diffrn_reflns_theta_full 26.00
_diffrn_reflns_theta_max 26.00
_diffrn_reflns_theta_min 2.41
_exptl_absorpt_coefficient_mu 1.649
_exptl_absorpt_correction_T_max 0.924
_exptl_absorpt_correction_T_min 0.885
_exptl_absorpt_correction_type empirical
_exptl_absorpt_process_details SADABS
_exptl_crystal_colour color
_exptl_crystal_density_diffrn 1.552
_exptl_crystal_density_method 'not measured'
_exptl_crystal_description block-like
_exptl_crystal_F_000 1584
_exptl_crystal_size_max 0.10
_exptl_crystal_size_mid 0.06
_exptl_crystal_size_min 0.05
_refine_diff_density_max 2.700
_refine_diff_density_min -0.733
_refine_diff_density_rms 0.216
_refine_ls_extinction_method none
_refine_ls_goodness_of_fit_ref 1.143
_refine_ls_hydrogen_treatment mixed
_refine_ls_matrix_type full
_refine_ls_number_parameters 175
_refine_ls_number_reflns 3288
_refine_ls_number_restraints 1
_refine_ls_restrained_S_all 1.143
_refine_ls_R_factor_all 0.0883
_refine_ls_R_factor_gt 0.0712
_refine_ls_shift/su_max 0.000
_refine_ls_shift/su_mean 0.000
_refine_ls_structure_factor_coef Fsqd
_refine_ls_weighting_details 'calc w=1/[\s^2^(Fo^2^)+(0.1231P)^2^+9.7132P] where P=(Fo^2^+2Fc^2^)/3'
_refine_ls_weighting_scheme calc
_refine_ls_wR_factor_gt 0.2063
_refine_ls_wR_factor_ref 0.2221
_reflns_number_gt 2531
_reflns_number_total 3288
_reflns_threshold_expression >2sigma(I)
_cod_data_source_file cg100179q_si_002.cif
_cod_data_source_block 21aprcm
_cod_depositor_comments
;
The following automatic conversions were performed:

'_symmetry_cell_setting' value 'Monoclinic' changed to 'monoclinic'
according to /home/saulius/struct/CIF-dictionaries/cif_core.dic
dictionary named 'cif_core.dic' version 2.4.2 from 2011-04-26.

Automatic conversion script
Id: cif_fix_values 1715 2011-07-08 13:25:40Z adriana 
;
_cod_original_sg_symbol_H-M 'I2/a  '
_cod_database_code 4501627

loop_
_symmetry_equiv_pos_as_xyz
'x, y, z'
'-x+1/2, y, -z'
'x+1/2, y+1/2, z+1/2'
'-x+1, y+1/2, -z+1/2'
'-x, -y, -z'
'x-1/2, -y, z'
'-x+1/2, -y+1/2, -z+1/2'
'x, -y+1/2, z+1/2'

loop_
_atom_site_label
_atom_site_type_symbol
_atom_site_fract_x
_atom_site_fract_y
_atom_site_fract_z
_atom_site_U_iso_or_equiv
_atom_site_adp_type
_atom_site_occupancy
_atom_site_symmetry_multiplicity
_atom_site_calc_flag
_atom_site_refinement_flags
_atom_site_disorder_assembly
_atom_site_disorder_group
Sn1 Sn 0.01630(5) -0.01360(5) 0.07219(2) 0.0471(3) Uani 1 1 d . . .
S1 S 0.26774(17) 0.1380(2) 0.11570(8) 0.0522(6) Uani 1 1 d . . .
O1 O 0.0893(5) 0.0444(6) -0.0014(2) 0.0524(14) Uani 1 1 d D . .
O2 O 0.1896(5) 0.0468(7) 0.1225(3) 0.0651(17) Uani 1 1 d . . .
O3 O 0.2499(5) 0.1979(6) 0.0624(2) 0.0695(19) Uani 1 1 d . . .
O4 O 0.3760(5) 0.0947(6) 0.1251(2) 0.0644(18) Uani 1 1 d . . .
C1 C -0.0397(9) 0.1453(9) 0.1024(4) 0.069(3) Uani 1 1 d . . .
H1A H 0.0039 0.2076 0.0882 0.083 Uiso 1 1 calc R . .
H1B H -0.1126 0.1570 0.0868 0.083 Uiso 1 1 calc R . .
C2 C -0.0386(9) 0.1558(10) 0.1687(4) 0.077(3) Uani 1 1 d . . .
H2A H -0.0810 0.0930 0.1833 0.092 Uiso 1 1 calc R . .
H2B H 0.0345 0.1468 0.1845 0.092 Uiso 1 1 calc R . .
C3 C -0.0827(14) 0.2720(14) 0.1884(6) 0.129(6) Uani 1 1 d . . .
H3A H -0.0415 0.3348 0.1728 0.154 Uiso 1 1 calc R . .
H3B H -0.1564 0.2800 0.1733 0.154 Uiso 1 1 calc R . .
C4 C -0.0798(16) 0.2850(15) 0.2510(6) 0.147(7) Uani 1 1 d . . .
H4A H -0.1508 0.2753 0.2638 0.220 Uiso 1 1 calc R . .
H4B H -0.0535 0.3613 0.2614 0.220 Uiso 1 1 calc R . .
H4C H -0.0331 0.2269 0.2684 0.220 Uiso 1 1 calc R . .
C5 C 0.0926(9) -0.1764(9) 0.0850(5) 0.076(3) Uani 1 1 d . . .
H5A H 0.1587 -0.1743 0.0654 0.091 Uiso 1 1 calc R A 1
H5B H 0.1126 -0.1834 0.1253 0.091 Uiso 1 1 calc R A 1
C9 C 0.2682(9) 0.0886(8) 0.2466(4) 0.067(3) Uani 1 1 d . . .
H9 H 0.2760 0.0312 0.2192 0.080 Uiso 1 1 calc R . .
C10 C 0.2553(7) 0.2063(7) 0.2293(3) 0.0454(18) Uani 1 1 d . . .
C11 C 0.2538(7) 0.2415(8) 0.1704(3) 0.050(2) Uani 1 1 d . . .
C12 C 0.2420(9) 0.3541(8) 0.1554(4) 0.068(3) Uani 1 1 d . . .
H12 H 0.2414 0.3752 0.1173 0.082 Uiso 1 1 calc R . .
C13 C 0.2305(10) 0.4421(9) 0.1979(4) 0.076(3) Uani 1 1 d . . .
H13 H 0.2222 0.5199 0.1874 0.091 Uiso 1 1 calc R . .
H101 H 0.130(6) 0.098(5) 0.004(4) 0.06(3) Uiso 1 1 d D . .
C6 C 0.0356(18) -0.2826(19) 0.0675(10) 0.091(7) Uiso 0.65(3) 1 d P B 1
H6A H -0.0335 -0.2800 0.0841 0.109 Uiso 0.65(3) 1 calc PR B 1
H6B H 0.0215 -0.2779 0.0266 0.109 Uiso 0.65(3) 1 calc PR B 1
C7 C 0.080(2) -0.397(2) 0.0795(11) 0.107(9) Uiso 0.65(3) 1 d P B 1
C6A C 0.093(5) -0.268(5) 0.040(2) 0.13(2) Uiso 0.35(3) 1 d P B 2
H6A1 H 0.1281 -0.2378 0.0075 0.157 Uiso 0.35(3) 1 calc PR B 2
H6A2 H 0.0190 -0.2861 0.0273 0.157 Uiso 0.35(3) 1 calc PR B 2
C7A C 0.150(4) -0.382(4) 0.061(2) 0.118(18) Uiso 0.35(3) 1 d P B 2
C8 C 0.206(8) -0.414(9) 0.019(5) 0.32(5) Uiso 0.48 1 d P . 1
C8A C 0.131(9) -0.477(7) -0.003(5) 0.33(5) Uiso 0.52 1 d P B 2

loop_
_atom_site_aniso_label
_atom_site_aniso_U_11
_atom_site_aniso_U_22
_atom_site_aniso_U_33
_atom_site_aniso_U_23
_atom_site_aniso_U_13
_atom_site_aniso_U_12
Sn1 0.0518(4) 0.0627(5) 0.0274(4) 0.0009(2) 0.0061(3) 0.0003(3)
S1 0.0571(13) 0.0747(14) 0.0249(9) -0.0122(9) 0.0038(8) 0.0048(11)
O1 0.051(4) 0.078(4) 0.029(3) 0.002(3) 0.003(3) -0.017(3)
O2 0.074(5) 0.083(4) 0.037(3) -0.014(3) 0.002(3) -0.016(4)
O3 0.087(5) 0.098(5) 0.023(3) -0.004(3) 0.003(3) 0.011(4)
O4 0.052(4) 0.108(5) 0.034(3) -0.016(3) 0.007(3) 0.017(4)
C1 0.082(7) 0.062(6) 0.065(7) -0.007(5) 0.017(5) 0.007(5)
C2 0.079(7) 0.090(8) 0.065(7) -0.014(6) 0.026(5) 0.001(6)
C3 0.180(15) 0.114(12) 0.097(11) -0.024(9) 0.053(10) 0.030(11)
C4 0.218(18) 0.138(14) 0.091(11) -0.037(10) 0.067(11) 0.028(13)
C5 0.070(7) 0.075(6) 0.083(8) 0.002(6) -0.002(6) 0.011(5)
C9 0.111(8) 0.056(5) 0.034(5) -0.007(4) 0.006(5) 0.009(5)
C10 0.060(5) 0.053(4) 0.024(3) -0.007(3) 0.006(3) -0.001(4)
C11 0.064(5) 0.061(5) 0.025(4) -0.003(3) 0.008(3) 0.004(4)
C12 0.110(8) 0.065(6) 0.030(4) 0.005(4) 0.004(5) 0.006(5)
C13 0.130(10) 0.057(5) 0.039(5) 0.004(5) 0.005(6) 0.012(6)

loop_
_atom_type_symbol
_atom_type_description
_atom_type_scat_dispersion_real
_atom_type_scat_dispersion_imag
_atom_type_scat_source
C C 0.0033 0.0016 'International Tables Vol C Tables 4.2.6.8 and 6.1.1.4'
H H 0.0000 0.0000 'International Tables Vol C Tables 4.2.6.8 and 6.1.1.4'
O O 0.0106 0.0060 'International Tables Vol C Tables 4.2.6.8 and 6.1.1.4'
S S 0.1246 0.1234 'International Tables Vol C Tables 4.2.6.8 and 6.1.1.4'
Sn Sn -0.6537 1.4246 'International Tables Vol C Tables 4.2.6.8 and 6.1.1.4'

loop_
_geom_angle_atom_site_label_1
_geom_angle_atom_site_label_2
_geom_angle_atom_site_label_3
_geom_angle
_geom_angle_site_symmetry_1
_geom_angle_site_symmetry_3
C1 Sn1 O1 102.2(4) . 5
C1 Sn1 C5 151.6(4) . .
O1 Sn1 C5 102.8(4) 5 .
C1 Sn1 O1 100.1(3) . .
O1 Sn1 O1 71.4(3) 5 .
C5 Sn1 O1 100.5(4) . .
C1 Sn1 O4 83.7(3) . 6
O1 Sn1 O4 84.5(2) 5 6
C5 Sn1 O4 85.4(4) . 6
O1 Sn1 O4 155.9(2) . 6
C1 Sn1 O2 84.0(4) . .
O1 Sn1 O2 155.4(2) 5 .
C5 Sn1 O2 78.9(4) . .
O1 Sn1 O2 84.1(2) . .
O4 Sn1 O2 119.9(2) 6 .
O3 S1 O4 113.1(4) . .
O3 S1 O2 111.9(4) . .
O4 S1 O2 111.5(5) . .
O3 S1 C11 107.4(4) . .
O4 S1 C11 104.6(4) . .
O2 S1 C11 107.9(4) . .
Sn1 O1 Sn1 108.6(3) 5 .
S1 O2 Sn1 135.9(4) . .
S1 O4 Sn1 139.4(3) . 6_655
C2 C1 Sn1 115.1(7) . .
C3 C2 C1 113.0(10) . .
C4 C3 C2 113.9(13) . .
C6 C5 C6A 40(2) . .
C6 C5 Sn1 119.4(10) . .
C6A C5 Sn1 123(2) . .
C13 C9 C10 121.4(8) 7 .
C10 C10 C9 119.4(9) 7 .
C10 C10 C11 118.0(9) 7 .
C9 C10 C11 122.6(7) . .
C12 C11 C10 121.1(8) . .
C12 C11 S1 117.9(6) . .
C10 C11 S1 121.1(6) . .
C11 C12 C13 120.4(8) . .
C9 C13 C12 119.7(9) 7 .
C7 C6 C5 121.8(17) . .
C5 C6A C7A 113(4) . .
C6A C7A C8A 102(4) . .

loop_
_geom_bond_atom_site_label_1
_geom_bond_atom_site_label_2
_geom_bond_distance
_geom_bond_site_symmetry_2
Sn1 C1 2.091(9) .
Sn1 O1 2.092(6) 5
Sn1 C5 2.108(10) .
Sn1 O1 2.114(6) .
Sn1 O4 2.398(5) 6
Sn1 O2 2.500(7) .
S1 O3 1.437(6) .
S1 O4 1.444(6) .
S1 O2 1.445(7) .
S1 C11 1.768(8) .
O1 Sn1 2.092(6) 5
O4 Sn1 2.398(5) 6_655
C1 C2 1.565(14) .
C2 C3 1.525(17) .
C3 C4 1.480(19) .
C5 C6 1.46(2) .
C5 C6A 1.49(5) .
C9 C13 1.353(13) 7
C9 C10 1.415(12) .
C10 C10 1.412(14) 7
C10 C11 1.444(10) .
C11 C12 1.344(13) .
C12 C13 1.435(13) .
C13 C9 1.353(13) 7
C6 C7 1.45(3) .
C6A C7A 1.55(7) .
C7A C8A 1.85(11) .
C8 C8 1.47(17) 2

loop_
_geom_torsion_atom_site_label_1
_geom_torsion_atom_site_label_2
_geom_torsion_atom_site_label_3
_geom_torsion_atom_site_label_4
_geom_torsion
_geom_torsion_site_symmetry_1
_geom_torsion_site_symmetry_4
C1 Sn1 O1 Sn1 -99.6(4) . 5
O1 Sn1 O1 Sn1 0.0 5 5
C5 Sn1 O1 Sn1 100.1(4) . 5
O4 Sn1 O1 Sn1 -2.3(8) 6 5
O2 Sn1 O1 Sn1 177.6(3) . 5
O3 S1 O2 Sn1 -11.4(7) . .
O4 S1 O2 Sn1 -139.1(5) . .
C11 S1 O2 Sn1 106.6(6) . .
C1 Sn1 O2 S1 -66.5(6) . .
O1 Sn1 O2 S1 39.7(10) 5 .
C5 Sn1 O2 S1 136.2(7) . .
O1 Sn1 O2 S1 34.3(6) . .
O4 Sn1 O2 S1 -145.8(5) 6 .
O3 S1 O4 Sn1 -35.4(8) . 6_655
O2 S1 O4 Sn1 91.7(7) . 6_655
C11 S1 O4 Sn1 -151.9(6) . 6_655
O1 Sn1 C1 C2 140.8(7) 5 .
C5 Sn1 C1 C2 -10.4(14) . .
O1 Sn1 C1 C2 -146.3(7) . .
O4 Sn1 C1 C2 57.8(8) 6 .
O2 Sn1 C1 C2 -63.3(8) . .
Sn1 C1 C2 C3 -178.6(9) . .
C1 C2 C3 C4 -178.5(13) . .
C1 Sn1 C5 C6 122.9(14) . .
O1 Sn1 C5 C6 -28.2(14) 5 .
O1 Sn1 C5 C6 -101.3(14) . .
O4 Sn1 C5 C6 55.1(14) 6 .
O2 Sn1 C5 C6 176.9(14) . .
C1 Sn1 C5 C6A 170(3) . .
O1 Sn1 C5 C6A 18(3) 5 .
O1 Sn1 C5 C6A -55(3) . .
O4 Sn1 C5 C6A 102(3) 6 .
O2 Sn1 C5 C6A -136(3) . .
C13 C9 C10 C10 0.7(18) 7 7
C13 C9 C10 C11 179.9(10) 7 .
C10 C10 C11 C12 -0.3(15) 7 .
C9 C10 C11 C12 -179.6(10) . .
C10 C10 C11 S1 179.4(8) 7 .
C9 C10 C11 S1 0.2(13) . .
O3 S1 C11 C12 -7.1(9) . .
O4 S1 C11 C12 113.3(9) . .
O2 S1 C11 C12 -127.9(8) . .
O3 S1 C11 C10 173.1(7) . .
O4 S1 C11 C10 -66.5(8) . .
O2 S1 C11 C10 52.3(8) . .
C10 C11 C12 C13 -0.1(16) . .
S1 C11 C12 C13 -179.9(9) . .
C11 C12 C13 C9 0.2(18) . 7
C6A C5 C6 C7 78(4) . .
Sn1 C5 C6 C7 -174.7(17) . .
C6 C5 C6A C7A -79(5) . .
Sn1 C5 C6A C7A -177(3) . .
C5 C6A C7A C8A 178(5) . .
